data_4311597
loop_
_publ_author_name
'Bobby D. Ellis'
'Charles L. B. Macdonald'

_publ_contact_author 'Charles L. B. Macdonald'
_publ_section_title
;
 Stabilized Arsenic(I) Iodide: A Ready Source of Arsenic Iodide Fragments
 and a Useful Reagent for the Generation of Clusters
;
_journal_name_full 'Inorganic Chemistry'
_journal_page_first 5981
_journal_page_last 5986
_journal_paper_doi 10.1021/ic049281s
_journal_volume 43
_journal_year 2004
_chemical_formula_moiety '[C26 H24 As P2]2[Sn Cl6][C H2 Cl2]2'
_chemical_formula_sum 'C54 H52 As2 Cl10 P4 Sn'
_chemical_formula_weight 1447.87
_chemical_melting_point 395.6(5)
_chemical_name_common '[DPPEAs]2[SnCl6]'
_chemical_name_systematic
;
?
;
_space_group_IT_number 2
_symmetry_cell_setting triclinic
_symmetry_space_group_name_Hall '-P 1'
_symmetry_space_group_name_H-M 'P -1'
_atom_sites_solution_hydrogens geom
_atom_sites_solution_primary direct
_atom_sites_solution_secondary difmap
_audit_creation_method SHELXL-97
_cell_angle_alpha 69.1440(10)
_cell_angle_beta 79.8270(10)
_cell_angle_gamma 81.8680(10)
_cell_formula_units_Z 1
_cell_length_a 10.8800(7)
_cell_length_b 11.6470(7)
_cell_length_c 12.9540(8)
_cell_measurement_reflns_used 5575
_cell_measurement_temperature 174(2)
_cell_measurement_theta_max 27.50
_cell_measurement_theta_min 2.53
_cell_volume 1504.33(16)
_computing_cell_refinement 'Bruker SMART'
_computing_data_collection 'Bruker SMART'
_computing_data_reduction 'Bruker SAINT'
_computing_molecular_graphics 'Bruker SHELXTL'
_computing_publication_material 'Bruker SHELXTL'
_computing_structure_refinement 'SHELXL-97 (Sheldrick, 1997)'
_computing_structure_solution 'SIR97 (Altomare et al., 1997)'
_diffrn_ambient_temperature 174(2)
_diffrn_measured_fraction_theta_full 0.949
_diffrn_measured_fraction_theta_max 0.949
_diffrn_measurement_device_type 'CCD area detector'
_diffrn_measurement_method 'phi and omega scans'
_diffrn_radiation_monochromator graphite
_diffrn_radiation_source 'fine-focus sealed tube'
_diffrn_radiation_type MoK\a
_diffrn_radiation_wavelength 0.71073
_diffrn_reflns_av_R_equivalents 0.0286
_diffrn_reflns_av_sigmaI/netI 0.0423
_diffrn_reflns_limit_h_max 14
_diffrn_reflns_limit_h_min -14
_diffrn_reflns_limit_k_max 15
_diffrn_reflns_limit_k_min -15
_diffrn_reflns_limit_l_max 16
_diffrn_reflns_limit_l_min -16
_diffrn_reflns_number 13130
_diffrn_reflns_theta_full 27.50
_diffrn_reflns_theta_max 27.50
_diffrn_reflns_theta_min 1.88
_exptl_absorpt_coefficient_mu 2.102
_exptl_absorpt_correction_type SADABS
_exptl_crystal_colour yellow
_exptl_crystal_density_diffrn 1.598
_exptl_crystal_density_meas 0
_exptl_crystal_density_method 'not measured'
_exptl_crystal_description rod
_exptl_crystal_F_000 722
_exptl_crystal_size_max 0.3
_exptl_crystal_size_mid 0.1
_exptl_crystal_size_min 0.1
_refine_diff_density_max 1.347
_refine_diff_density_min -1.220
_refine_diff_density_rms 0.095
_refine_ls_extinction_method none
_refine_ls_goodness_of_fit_ref 1.284
_refine_ls_hydrogen_treatment mixed
_refine_ls_matrix_type full
_refine_ls_number_parameters 344
_refine_ls_number_reflns 6553
_refine_ls_number_restraints 0
_refine_ls_restrained_S_all 1.284
_refine_ls_R_factor_all 0.0569
_refine_ls_R_factor_gt 0.0518
_refine_ls_shift/su_max 0.000
_refine_ls_shift/su_mean 0.000
_refine_ls_structure_factor_coef Fsqd
_refine_ls_weighting_details 'calc w=1/[\s^2^(Fo^2^)+(0.0000P)^2^+3.5564P] where P=(Fo^2^+2Fc^2^)/3'
_refine_ls_weighting_scheme calc
_refine_ls_wR_factor_gt 0.1020
_refine_ls_wR_factor_ref 0.1084
_reflns_number_gt 6193
_reflns_number_total 6553
_reflns_threshold_expression >2sigma(I)
_cod_data_source_file ic049281ssi20040706_063143_2.cif
_cod_data_source_block p1b
_cod_depositor_comments
;
The following automatic conversions were performed:
'_symmetry_cell_setting' value 'Triclinic' changed to 'triclinic'
according to '/home/adriana/struct/CIF-dictionaries/cif_core.dic'
dictionary named 'cif_core.dic' version 2.4.1 from 2010-06-29.

Automatic conversion script
Id: cif_fix_enum 1555 2011-01-17 13:19:09Z saulius 

The following automatic conversions were performed:

'_chemical_melting_point' value '122-123 C' was changed to '395.6(5)'
- it was converted from degrees Celsius(C) to Kelvins(K), the average
value was taken and precision was estimated.

Automatic conversion script
Id: cif_fix_values 1569 2011-02-09 13:29:24Z adriana 
;
_cod_database_code 4311597

loop_
_symmetry_equiv_pos_as_xyz
'x, y, z'
'-x, -y, -z'

loop_
_atom_site_label
_atom_site_type_symbol
_atom_site_fract_x
_atom_site_fract_y
_atom_site_fract_z
_atom_site_U_iso_or_equiv
_atom_site_adp_type
_atom_site_occupancy
_atom_site_symmetry_multiplicity
_atom_site_calc_flag
_atom_site_refinement_flags
_atom_site_disorder_assembly
_atom_site_disorder_group
C1 C 0.8313(4) 0.5425(4) 0.2017(3) 0.0319(9) Uani 1 1 d . . .
H1A H 0.7723(19) 0.608(2) 0.1698(11) 0.038 Uiso 1 1 calc R . .
H1B H 0.903(2) 0.5446(4) 0.1481(18) 0.038 Uiso 1 1 calc R . .
C2 C 0.7748(4) 0.4186(4) 0.2380(4) 0.0326(9) Uani 1 1 d . . .
H2A H 0.7590(7) 0.4027(6) 0.175(2) 0.039 Uiso 1 1 calc R . .
H2B H 0.698(3) 0.4196(4) 0.2857(16) 0.039 Uiso 1 1 calc R . .
C42 C 0.6053(7) 0.0801(6) 0.0734(6) 0.0737(19) Uani 1 1 d . . .
H42A H 0.6042 0.0870 -0.0033 0.088 Uiso 1 1 calc R . .
H42B H 0.5913 0.1625 0.0777 0.088 Uiso 1 1 calc R . .
C111 C 0.9751(4) 0.6820(4) 0.2849(3) 0.0334(9) Uani 1 1 d . . .
C112 C 1.0976(5) 0.6629(5) 0.2380(4) 0.0417(11) Uani 1 1 d . . .
H112 H 1.1264(17) 0.587(4) 0.2284(7) 0.050 Uiso 1 1 calc R . .
C113 C 1.1782(5) 0.7558(5) 0.2052(4) 0.0496(13) Uani 1 1 d . . .
H113 H 1.266(5) 0.7424(9) 0.171(2) 0.060 Uiso 1 1 calc R . .
C114 C 1.1353(5) 0.8669(5) 0.2201(5) 0.0500(13) Uani 1 1 d . . .
H114 H 1.190(3) 0.931(4) 0.1978(14) 0.060 Uiso 1 1 calc R . .
C115 C 1.0145(5) 0.8861(5) 0.2667(4) 0.0477(12) Uani 1 1 d . . .
H115 H 0.9860(18) 0.963(5) 0.2760(7) 0.057 Uiso 1 1 calc R . .
C116 C 0.9337(5) 0.7939(4) 0.3002(4) 0.0379(10) Uani 1 1 d . . .
H116 H 0.859(5) 0.8057(8) 0.3300(18) 0.046 Uiso 1 1 calc R . .
C121 C 0.7309(4) 0.6002(4) 0.4030(4) 0.0384(10) Uani 1 1 d . . .
C122 C 0.6398(5) 0.6868(5) 0.3503(5) 0.0509(13) Uani 1 1 d . . .
H122 H 0.6507(8) 0.723(2) 0.274(5) 0.061 Uiso 1 1 calc R . .
C123 C 0.5333(6) 0.7181(6) 0.4131(6) 0.072(2) Uani 1 1 d . . .
H123 H 0.476(5) 0.770(4) 0.381(3) 0.087 Uiso 1 1 calc R . .
C124 C 0.5188(7) 0.6672(7) 0.5275(7) 0.080(2) Uani 1 1 d . . .
H124 H 0.454(6) 0.689(2) 0.566(3) 0.096 Uiso 1 1 calc R . .
C125 C 0.6074(7) 0.5811(6) 0.5801(6) 0.075(2) Uani 1 1 d . . .
H125 H 0.5958(11) 0.545(3) 0.658(6) 0.091 Uiso 1 1 calc R . .
C126 C 0.7141(6) 0.5465(5) 0.5187(4) 0.0517(13) Uani 1 1 d . . .
H126 H 0.774(4) 0.488(4) 0.554(2) 0.062 Uiso 1 1 calc R . .
C211 C 0.9991(4) 0.2608(4) 0.2042(4) 0.0336(9) Uani 1 1 d . . .
C212 C 1.1263(4) 0.2659(4) 0.2010(4) 0.0428(11) Uani 1 1 d . . .
H212 H 1.1541(17) 0.2901(15) 0.250(3) 0.051 Uiso 1 1 calc R . .
C213 C 1.2100(5) 0.2328(5) 0.1199(5) 0.0508(13) Uani 1 1 d . . .
H213 H 1.288(5) 0.2352(5) 0.1178(5) 0.061 Uiso 1 1 calc R . .
C214 C 1.1690(5) 0.1966(4) 0.0443(4) 0.0476(13) Uani 1 1 d . . .
H214 H 1.228(4) 0.1728(15) -0.010(3) 0.057 Uiso 1 1 calc R . .
C215 C 1.0417(5) 0.1941(5) 0.0453(4) 0.0479(12) Uani 1 1 d . . .
H215 H 1.0155(18) 0.1726(15) -0.004(3) 0.058 Uiso 1 1 calc R . .
C216 C 0.9572(5) 0.2262(4) 0.1251(4) 0.0392(10) Uani 1 1 d . . .
H216 H 0.874(5) 0.2247(4) 0.1261(4) 0.047 Uiso 1 1 calc R . .
C221 C 0.8093(4) 0.1622(4) 0.3936(4) 0.0353(9) Uani 1 1 d . . .
C222 C 0.8367(6) 0.0976(6) 0.4993(5) 0.0682(19) Uani 1 1 d . . .
H222 H 0.895(4) 0.125(2) 0.529(2) 0.082 Uiso 1 1 calc R . .
C223 C 0.7790(8) -0.0079(7) 0.5627(6) 0.092(3) Uani 1 1 d . . .
H223 H 0.7971(18) -0.050(4) 0.632(6) 0.111 Uiso 1 1 calc R . .
C224 C 0.6943(6) -0.0494(6) 0.5207(6) 0.071(2) Uani 1 1 d . . .
H224 H 0.660(3) -0.113(5) 0.558(3) 0.086 Uiso 1 1 calc R . .
C225 C 0.6662(5) 0.0148(5) 0.4156(5) 0.0552(14) Uani 1 1 d . . .
H225 H 0.609(4) -0.0137(19) 0.387(2) 0.066 Uiso 1 1 calc R . .
C226 C 0.7222(5) 0.1214(5) 0.3516(5) 0.0468(12) Uani 1 1 d . . .
H226 H 0.7017(13) 0.165(3) 0.281(4) 0.056 Uiso 1 1 calc R . .
P1 P 0.87366(11) 0.55853(10) 0.32507(9) 0.0313(2) Uani 1 1 d . . .
P2 P 0.88768(11) 0.30010(10) 0.31108(9) 0.0309(2) Uani 1 1 d . . .
Cl1 Cl 0.53183(11) 0.63577(11) 0.09809(9) 0.0400(3) Uani 1 1 d . . .
Cl2 Cl 0.49202(12) 0.32832(11) 0.17594(9) 0.0441(3) Uani 1 1 d . . .
Cl3 Cl 0.72333(11) 0.45174(12) -0.03553(10) 0.0440(3) Uani 1 1 d . . .
Cl21 Cl 0.4842(2) -0.0085(2) 0.15978(19) 0.0966(6) Uani 1 1 d . . .
Cl22 Cl 0.74982(17) 0.01487(16) 0.11211(15) 0.0724(5) Uani 1 1 d . . .
As As 0.97340(5) 0.37683(4) 0.41604(4) 0.04475(15) Uani 1 1 d . . .
Sn Sn 0.5000 0.5000 0.0000 0.03242(11) Uani 1 2 d S . .

loop_
_atom_site_aniso_label
_atom_site_aniso_U_11
_atom_site_aniso_U_22
_atom_site_aniso_U_33
_atom_site_aniso_U_23
_atom_site_aniso_U_13
_atom_site_aniso_U_12
C1 0.037(2) 0.030(2) 0.029(2) -0.0074(17) -0.0086(18) -0.0041(17)
C2 0.036(2) 0.033(2) 0.031(2) -0.0105(18) -0.0081(18) -0.0036(17)
C42 0.105(6) 0.051(4) 0.069(4) -0.018(3) -0.035(4) 0.002(4)
C111 0.042(2) 0.032(2) 0.027(2) -0.0105(17) -0.0045(18) -0.0029(18)
C112 0.045(3) 0.040(3) 0.041(3) -0.016(2) -0.001(2) -0.006(2)
C113 0.040(3) 0.053(3) 0.051(3) -0.014(3) 0.004(2) -0.012(2)
C114 0.053(3) 0.034(3) 0.058(3) -0.003(2) -0.010(3) -0.019(2)
C115 0.058(3) 0.028(2) 0.057(3) -0.009(2) -0.018(3) -0.006(2)
C116 0.041(2) 0.034(2) 0.039(2) -0.011(2) -0.008(2) -0.0025(19)
C121 0.043(3) 0.035(2) 0.041(3) -0.020(2) 0.004(2) -0.0091(19)
C122 0.052(3) 0.047(3) 0.049(3) -0.017(2) 0.005(2) -0.003(2)
C123 0.052(4) 0.058(4) 0.098(6) -0.031(4) 0.016(4) 0.000(3)
C124 0.075(5) 0.064(4) 0.096(6) -0.043(4) 0.049(4) -0.026(4)
C125 0.104(6) 0.064(4) 0.053(4) -0.027(3) 0.035(4) -0.028(4)
C126 0.072(4) 0.052(3) 0.031(2) -0.016(2) 0.007(2) -0.020(3)
C211 0.037(2) 0.023(2) 0.038(2) -0.0070(17) -0.0034(19) -0.0039(16)
C212 0.039(3) 0.039(3) 0.052(3) -0.013(2) -0.010(2) -0.007(2)
C213 0.037(3) 0.042(3) 0.065(4) -0.012(3) 0.000(2) -0.002(2)
C214 0.054(3) 0.033(2) 0.046(3) -0.009(2) 0.007(2) -0.001(2)
C215 0.066(4) 0.039(3) 0.039(3) -0.015(2) -0.001(2) -0.006(2)
C216 0.042(3) 0.036(2) 0.040(3) -0.013(2) -0.005(2) -0.0084(19)
C221 0.039(2) 0.028(2) 0.039(2) -0.0105(18) -0.0056(19) -0.0035(17)
C222 0.086(5) 0.055(4) 0.056(4) 0.010(3) -0.034(3) -0.030(3)
C223 0.124(7) 0.066(5) 0.067(4) 0.026(4) -0.037(5) -0.043(5)
C224 0.078(4) 0.050(4) 0.073(4) 0.001(3) -0.001(4) -0.030(3)
C225 0.059(3) 0.051(3) 0.063(4) -0.024(3) -0.002(3) -0.024(3)
C226 0.051(3) 0.045(3) 0.045(3) -0.014(2) -0.002(2) -0.014(2)
P1 0.0401(6) 0.0286(5) 0.0265(5) -0.0096(4) -0.0065(5) -0.0041(4)
P2 0.0363(6) 0.0261(5) 0.0310(5) -0.0083(4) -0.0093(5) -0.0029(4)
Cl1 0.0432(6) 0.0450(6) 0.0383(6) -0.0214(5) -0.0098(5) 0.0006(5)
Cl2 0.0545(7) 0.0443(6) 0.0325(6) -0.0088(5) -0.0119(5) -0.0044(5)
Cl3 0.0345(6) 0.0599(8) 0.0403(6) -0.0233(6) -0.0069(5) 0.0065(5)
Cl21 0.0791(13) 0.1073(16) 0.0970(15) -0.0238(13) -0.0207(11) -0.0052(11)
Cl22 0.0794(11) 0.0681(10) 0.0864(12) -0.0425(9) -0.0246(9) -0.0004(8)
As 0.0657(4) 0.0309(3) 0.0439(3) -0.0106(2) -0.0310(3) -0.0005(2)
Sn 0.0329(2) 0.0388(2) 0.0273(2) -0.01443(18) -0.00729(16) 0.00364(17)

loop_
_atom_type_symbol
_atom_type_description
_atom_type_scat_dispersion_real
_atom_type_scat_dispersion_imag
_atom_type_scat_source
C C 0.0033 0.0016 'International Tables Vol C Tables 4.2.6.8 and 6.1.1.4'
H H 0.0000 0.0000 'International Tables Vol C Tables 4.2.6.8 and 6.1.1.4'
P P 0.1023 0.0942 'International Tables Vol C Tables 4.2.6.8 and 6.1.1.4'
Cl Cl 0.1484 0.1585 'International Tables Vol C Tables 4.2.6.8 and 6.1.1.4'
As As 0.0499 2.0058 'International Tables Vol C Tables 4.2.6.8 and 6.1.1.4'
Sn Sn -0.6537 1.4246 'International Tables Vol C Tables 4.2.6.8 and 6.1.1.4'

loop_
_geom_angle_atom_site_label_1
_geom_angle_atom_site_label_2
_geom_angle_atom_site_label_3
_geom_angle
_geom_angle_site_symmetry_1
_geom_angle_site_symmetry_3
_geom_angle_publ_flag
C2 C1 P1 107.5(3) . . ?
C1 C2 P2 107.4(3) . . ?
Cl22 C42 Cl21 111.4(4) . . ?
C112 C111 C116 119.7(4) . . ?
C112 C111 P1 118.4(3) . . ?
C116 C111 P1 121.9(4) . . ?
C111 C112 C113 120.2(5) . . ?
C114 C113 C112 119.4(5) . . ?
C115 C114 C113 120.6(5) . . ?
C114 C115 C116 120.4(5) . . ?
C115 C116 C111 119.7(5) . . ?
C122 C121 C126 119.8(5) . . ?
C122 C121 P1 121.4(4) . . ?
C126 C121 P1 118.8(4) . . ?
C123 C122 C121 119.6(6) . . ?
C124 C123 C122 120.3(7) . . ?
C125 C124 C123 120.5(6) . . ?
C124 C125 C126 120.2(6) . . ?
C125 C126 C121 119.6(6) . . ?
C212 C211 C216 119.8(4) . . ?
C212 C211 P2 119.9(4) . . ?
C216 C211 P2 120.2(3) . . ?
C211 C212 C213 118.9(5) . . ?
C214 C213 C212 121.1(5) . . ?
C213 C214 C215 120.3(5) . . ?
C216 C215 C214 119.5(5) . . ?
C215 C216 C211 120.3(5) . . ?
C222 C221 C226 119.5(5) . . ?
C222 C221 P2 119.4(4) . . ?
C226 C221 P2 121.1(4) . . ?
C221 C222 C223 120.2(6) . . ?
C224 C223 C222 120.4(6) . . ?
C225 C224 C223 119.7(6) . . ?
C224 C225 C226 120.5(6) . . ?
C225 C226 C221 119.6(5) . . ?
C121 P1 C111 108.1(2) . . ?
C121 P1 C1 107.2(2) . . ?
C111 P1 C1 109.9(2) . . ?
C121 P1 As 114.30(16) . . ?
C111 P1 As 110.77(15) . . ?
C1 P1 As 106.42(14) . . ?
C221 P2 C211 106.6(2) . . ?
C221 P2 C2 109.3(2) . . ?
C211 P2 C2 106.2(2) . . ?
C221 P2 As 112.51(15) . . ?
C211 P2 As 114.10(15) . . ?
C2 P2 As 107.88(14) . . ?
P2 As P1 85.63(4) . . ?
Cl3 Sn Cl3 180.000(19) . 2_665 ?
Cl3 Sn Cl2 89.61(4) . . ?
Cl3 Sn Cl2 90.39(4) 2_665 . ?
Cl3 Sn Cl2 90.39(4) . 2_665 ?
Cl3 Sn Cl2 89.61(4) 2_665 2_665 ?
Cl2 Sn Cl2 180.00(8) . 2_665 ?
Cl3 Sn Cl1 91.09(4) . . ?
Cl3 Sn Cl1 88.91(4) 2_665 . ?
Cl2 Sn Cl1 89.18(4) . . ?
Cl2 Sn Cl1 90.82(4) 2_665 . ?
Cl3 Sn Cl1 88.91(4) . 2_665 ?
Cl3 Sn Cl1 91.09(4) 2_665 2_665 ?
Cl2 Sn Cl1 90.82(4) . 2_665 ?
Cl2 Sn Cl1 89.18(4) 2_665 2_665 ?
Cl1 Sn Cl1 180.00(4) . 2_665 ?

loop_
_geom_bond_atom_site_label_1
_geom_bond_atom_site_label_2
_geom_bond_distance
_geom_bond_site_symmetry_2
_geom_bond_publ_flag
C1 C2 1.533(6) . ?
C1 P1 1.816(4) . ?
C2 P2 1.819(4) . ?
C42 Cl22 1.723(7) . ?
C42 Cl21 1.760(7) . ?
C111 C112 1.386(6) . ?
C111 C116 1.388(6) . ?
C111 P1 1.808(5) . ?
C112 C113 1.389(7) . ?
C113 C114 1.379(7) . ?
C114 C115 1.370(7) . ?
C115 C116 1.384(7) . ?
C121 C122 1.389(7) . ?
C121 C126 1.393(7) . ?
C121 P1 1.802(5) . ?
C122 C123 1.377(7) . ?
C123 C124 1.374(10) . ?
C124 C125 1.369(10) . ?
C125 C126 1.383(8) . ?
C211 C212 1.387(6) . ?
C211 C216 1.388(6) . ?
C211 P2 1.816(5) . ?
C212 C213 1.390(7) . ?
C213 C214 1.356(8) . ?
C214 C215 1.388(8) . ?
C215 C216 1.377(7) . ?
C221 C222 1.370(7) . ?
C221 C226 1.383(7) . ?
C221 P2 1.815(5) . ?
C222 C223 1.377(8) . ?
C223 C224 1.367(9) . ?
C224 C225 1.364(8) . ?
C225 C226 1.380(7) . ?
P1 As 2.2519(12) . ?
P2 As 2.2509(12) . ?
Cl1 Sn 2.4445(11) . ?
Cl2 Sn 2.4361(12) . ?
Cl3 Sn 2.4155(11) . ?
Sn Cl3 2.4155(11) 2_665 ?
Sn Cl2 2.4361(12) 2_665 ?
Sn Cl1 2.4445(11) 2_665 ?
